data_2222519
loop_
_publ_author_name
'Ather, Abdul Qayyum'
'Tahir, M. Nawaz'
'Khan, Misbahul Ain'
'Athar, Muhammad Makshoof'

_publ_section_title
;
 <i>N</i>-(2-Methylphenyl)-6-(1<i>H</i>-pyrazol-1-yl)pyridazin-3-amine
;
_journal_coeditor_code ZL2217
_journal_issue 7
_journal_name_full 'Acta Crystallographica Section E'
_journal_page_first o1628
_journal_paper_doi 10.1107/S1600536809022867
_journal_volume 65
_journal_year 2009
_chemical_formula_iupac 'C14 H13 N5'
_chemical_formula_moiety 'C14 H13 N5'
_chemical_formula_sum 'C14 H13 N5'
_chemical_formula_weight 251.29
_chemical_name_systematic
;
<i>N</i>-(2-Methylphenyl)-6-(1<i>H</i>-pyrazol-1-yl)pyridazin-3-amine
;
_space_group_IT_number 9
_symmetry_cell_setting monoclinic
_symmetry_space_group_name_Hall 'C -2yc'
_symmetry_space_group_name_H-M 'C 1 c 1'
_atom_sites_solution_hydrogens geom
_atom_sites_solution_primary direct
_atom_sites_solution_secondary difmap
_audit_creation_method SHELXL-97
_cell_angle_alpha 90
_cell_angle_beta 99.619(5)
_cell_angle_gamma 90
_cell_formula_units_Z 8
_cell_length_a 16.548(5)
_cell_length_b 19.639(4)
_cell_length_c 8.015(5)
_cell_measurement_reflns_used 2920
_cell_measurement_temperature 296(2)
_cell_measurement_theta_max 28.35
_cell_measurement_theta_min 2.07
_cell_volume 2568.1(19)
_computing_cell_refinement 'SAINT (Bruker, 2007)'
_computing_data_collection 'APEX2 (Bruker, 2007)'
_computing_data_reduction 'SAINT (Bruker, 2007)'
_computing_molecular_graphics 'ORTEP-3 for Windows (Farrugia, 1997) and PLATON (Spek, 2009)'
_computing_publication_material
;
WinGX (Farrugia, 1999) and PLATON (Spek, 2009)
;
_computing_structure_refinement 'SHELXL97 (Sheldrick, 2008)'
_computing_structure_solution 'SHELXS97 (Sheldrick, 2008)'
_diffrn_ambient_temperature 296(2)
_diffrn_detector_area_resol_mean 7.40
_diffrn_measured_fraction_theta_full 0.999
_diffrn_measured_fraction_theta_max 0.999
_diffrn_measurement_device_type 'Bruker Kappa APEXII CCD'
_diffrn_measurement_method \w
_diffrn_radiation_monochromator graphite
_diffrn_radiation_source 'fine-focus sealed tube'
_diffrn_radiation_type MoK\a
_diffrn_radiation_wavelength 0.71073
_diffrn_reflns_av_R_equivalents 0.0416
_diffrn_reflns_av_sigmaI/netI 0.0466
_diffrn_reflns_limit_h_max 22
_diffrn_reflns_limit_h_min -22
_diffrn_reflns_limit_k_max 26
_diffrn_reflns_limit_k_min -24
_diffrn_reflns_limit_l_max 10
_diffrn_reflns_limit_l_min -8
_diffrn_reflns_number 13833
_diffrn_reflns_theta_full 28.35
_diffrn_reflns_theta_max 28.35
_diffrn_reflns_theta_min 2.07
_diffrn_standards_number 0
_exptl_absorpt_coefficient_mu 0.083
_exptl_absorpt_correction_T_max 0.988
_exptl_absorpt_correction_T_min 0.982
_exptl_absorpt_correction_type multi-scan
_exptl_absorpt_process_details '(SADABS; Bruker, 2005)'
_exptl_crystal_colour white
_exptl_crystal_density_diffrn 1.300
_exptl_crystal_density_method 'not measured'
_exptl_crystal_description prismatic
_exptl_crystal_F_000 1056
_exptl_crystal_size_max 0.24
_exptl_crystal_size_mid 0.20
_exptl_crystal_size_min 0.18
_refine_diff_density_max 0.404
_refine_diff_density_min -0.324
_refine_ls_goodness_of_fit_ref 1.015
_refine_ls_hydrogen_treatment constr
_refine_ls_matrix_type full
_refine_ls_number_parameters 303
_refine_ls_number_reflns 3209
_refine_ls_number_restraints 2
_refine_ls_restrained_S_all 1.015
_refine_ls_R_factor_all 0.1306
_refine_ls_R_factor_gt 0.0625
_refine_ls_shift/su_max 0.000
_refine_ls_shift/su_mean 0.000
_refine_ls_structure_factor_coef Fsqd
_refine_ls_weighting_details 'calc w=1/[\s^2^(Fo^2^)+(0.056P)^2^+2.2381P] where P=(Fo^2^+2Fc^2^)/3'
_refine_ls_weighting_scheme calc
_refine_ls_wR_factor_gt 0.1370
_refine_ls_wR_factor_ref 0.1674
_reflns_number_gt 1716
_reflns_number_total 3209
_reflns_threshold_expression I>2\s(I)
_cod_data_source_file zl2217.cif
_cod_data_source_block I
_cod_original_sg_symbol_H-M 'C c'
_cod_database_code 2222519
_cod_database_fobs_code 2222519

loop_
_symmetry_equiv_pos_site_id
_symmetry_equiv_pos_as_xyz
1 x,y,z
2 x,-y,1/2+z
3 1/2+x,1/2+y,z
4 1/2+x,1/2-y,1/2+z

loop_
_atom_site_type_symbol
_atom_site_label
_atom_site_fract_x
_atom_site_fract_y
_atom_site_fract_z
_atom_site_U_iso_or_equiv
_atom_site_adp_type
_atom_site_calc_flag
_atom_site_refinement_flags
_atom_site_occupancy
_atom_site_disorder_assembly
_atom_site_disorder_group
N N1 0.3430(2) 0.3434(2) 0.7950(6) 0.0617(12) Uani d . 1 . .
H H1 0.3887 0.3649 0.8034 0.074 Uiso calc R 1 . .
N N2 0.4170(2) 0.2448(2) 0.8037(6) 0.0629(12) Uani d . 1 . .
N N3 0.4249(2) 0.1762(2) 0.8272(6) 0.0640(12) Uani d . 1 . .
N N4 0.3754(3) 0.0702(2) 0.8745(6) 0.0615(12) Uani d . 1 . .
N N5 0.3154(3) 0.0302(3) 0.9209(8) 0.0904(18) Uani d . 1 . .
N N6 0.0751(3) 0.1921(2) 0.2213(6) 0.0609(12) Uani d . 1 . .
H H6A 0.0288 0.2129 0.2121 0.073 Uiso calc R 1 . .
N N7 0.0075(2) 0.0924(2) 0.2451(5) 0.0562(11) Uani d . 1 . .
N N8 0.0015(2) 0.0239(2) 0.2363(6) 0.0544(10) Uani d . 1 . .
N N9 0.0521(2) -0.08308(18) 0.1990(5) 0.0522(10) Uani d . 1 . .
N N10 0.1036(3) -0.1245(2) 0.1338(6) 0.0680(13) Uani d . 1 . .
C C1 0.2696(3) 0.3825(2) 0.7595(6) 0.0499(11) Uani d . 1 . .
C C2 0.2655(3) 0.4452(2) 0.8362(6) 0.0567(13) Uani d . 1 . .
C C3 0.1903(4) 0.4801(3) 0.7933(8) 0.0714(16) Uani d . 1 . .
H H3 0.1850 0.5229 0.8401 0.086 Uiso calc R 1 . .
C C4 0.1249(4) 0.4537(3) 0.6860(9) 0.0779(17) Uani d . 1 . .
H H4 0.0762 0.4781 0.6631 0.093 Uiso calc R 1 . .
C C5 0.1306(3) 0.3920(3) 0.6125(8) 0.0714(15) Uani d . 1 . .
H H5 0.0863 0.3739 0.5390 0.086 Uiso calc R 1 . .
C C6 0.2032(3) 0.3570(3) 0.6494(7) 0.0556(12) Uani d . 1 . .
H H6 0.2078 0.3149 0.5988 0.067 Uiso calc R 1 . .
C C7 0.3362(4) 0.4739(3) 0.9540(8) 0.0779(18) Uani d . 1 . .
H H7A 0.3461 0.4469 1.0552 0.117 Uiso calc R 1 . .
H H7B 0.3241 0.5199 0.9823 0.117 Uiso calc R 1 . .
H H7C 0.3840 0.4735 0.9008 0.117 Uiso calc R 1 . .
C C8 0.3467(3) 0.2744(2) 0.8169(6) 0.0521(12) Uani d . 1 . .
C C9 0.2804(3) 0.2371(3) 0.8593(7) 0.0613(14) Uani d . 1 . .
H H9 0.2325 0.2590 0.8752 0.074 Uiso calc R 1 . .
C C10 0.2878(3) 0.1693(3) 0.8763(7) 0.0599(14) Uani d . 1 . .
H H10 0.2443 0.1425 0.8979 0.072 Uiso calc R 1 . .
C C11 0.3625(3) 0.1409(3) 0.8603(7) 0.0556(12) Uani d . 1 . .
C C12 0.4397(4) 0.0335(3) 0.8451(9) 0.0790(17) Uani d . 1 . .
H H12 0.4871 0.0504 0.8118 0.095 Uiso calc R 1 . .
C C13 0.4230(5) -0.0330(3) 0.8729(11) 0.098(2) Uani d . 1 . .
H H13 0.4560 -0.0707 0.8636 0.117 Uiso calc R 1 . .
C C14 0.3461(5) -0.0318(4) 0.9180(11) 0.105(3) Uani d . 1 . .
H H14 0.3187 -0.0707 0.9437 0.126 Uiso calc R 1 . .
C C15 0.1471(2) 0.23170(19) 0.2472(5) 0.0810(8) Uani d G 1 . .
C C16 0.1493(2) 0.2952(2) 0.1713(5) 0.0810(8) Uani d G 1 . .
C C17 0.2214(2) 0.33286(16) 0.1961(5) 0.0810(8) Uani d G 1 . .
H H17 0.2229 0.3753 0.1453 0.097 Uiso calc R 1 . .
C C18 0.2913(2) 0.30707(19) 0.2966(6) 0.0810(8) Uani d G 1 . .
H H18 0.3395 0.3323 0.3131 0.097 Uiso calc R 1 . .
C C19 0.2891(2) 0.2436(2) 0.3724(5) 0.0810(8) Uani d G 1 . .
H H19 0.3358 0.2263 0.4397 0.097 Uiso calc R 1 . .
C C20 0.2170(2) 0.20591(16) 0.3477(5) 0.0810(8) Uani d G 1 . .
H H20 0.2155 0.1634 0.3984 0.097 Uiso calc R 1 . .
C C21 0.0748(5) 0.3242(3) 0.0633(10) 0.104(3) Uani d . 1 . .
H H21A 0.0527 0.2915 -0.0212 0.156 Uiso calc R 1 . .
H H21B 0.0894 0.3649 0.0093 0.156 Uiso calc R 1 . .
H H21C 0.0344 0.3347 0.1326 0.156 Uiso calc R 1 . .
C C22 0.0745(3) 0.1232(2) 0.2100(6) 0.0515(12) Uani d . 1 . .
C C23 0.1379(3) 0.0856(3) 0.1572(7) 0.0599(13) Uani d . 1 . .
H H23 0.1829 0.1076 0.1264 0.072 Uiso calc R 1 . .
C C24 0.1322(3) 0.0166(3) 0.1517(6) 0.0551(13) Uani d . 1 . .
H H24 0.1734 -0.0102 0.1202 0.066 Uiso calc R 1 . .
C C25 0.0619(3) -0.0118(2) 0.1954(6) 0.0466(11) Uani d . 1 . .
C C26 -0.0083(4) -0.1183(3) 0.2518(9) 0.084(2) Uani d . 1 . .
H H26 -0.0511 -0.1002 0.2995 0.101 Uiso calc R 1 . .
C C27 0.0043(4) -0.1848(3) 0.2232(10) 0.085(2) Uani d . 1 . .
H H27 -0.0270 -0.2218 0.2470 0.102 Uiso calc R 1 . .
C C28 0.0737(4) -0.1854(3) 0.1509(9) 0.0819(19) Uani d . 1 . .
H H28 0.0973 -0.2250 0.1173 0.098 Uiso calc R 1 . .

loop_
_atom_site_aniso_label
_atom_site_aniso_U_11
_atom_site_aniso_U_22
_atom_site_aniso_U_33
_atom_site_aniso_U_12
_atom_site_aniso_U_13
_atom_site_aniso_U_23
N1 0.045(2) 0.044(2) 0.096(3) -0.0036(19) 0.011(2) -0.006(2)
N2 0.045(2) 0.044(2) 0.100(4) -0.0009(18) 0.010(2) -0.001(2)
N3 0.046(2) 0.048(3) 0.098(3) -0.001(2) 0.011(2) 0.003(2)
N4 0.050(2) 0.050(3) 0.082(3) -0.005(2) 0.002(2) 0.005(2)
N5 0.067(3) 0.064(4) 0.136(5) -0.015(3) 0.005(3) 0.024(3)
N6 0.054(2) 0.038(2) 0.091(3) 0.001(2) 0.013(2) -0.002(2)
N7 0.047(2) 0.043(3) 0.079(3) 0.0015(19) 0.015(2) -0.006(2)
N8 0.042(2) 0.041(2) 0.081(3) -0.0020(18) 0.014(2) -0.005(2)
N9 0.050(2) 0.040(2) 0.067(3) 0.0012(19) 0.010(2) -0.003(2)
N10 0.068(3) 0.044(3) 0.097(4) 0.006(2) 0.027(3) -0.007(2)
C1 0.052(3) 0.039(3) 0.062(3) 0.000(2) 0.020(2) 0.002(2)
C2 0.074(3) 0.042(3) 0.063(3) -0.005(3) 0.037(3) 0.001(2)
C3 0.099(5) 0.046(3) 0.079(4) 0.013(3) 0.043(4) 0.000(3)
C4 0.069(4) 0.078(4) 0.090(5) 0.023(3) 0.024(3) 0.017(4)
C5 0.060(3) 0.069(4) 0.087(4) 0.003(3) 0.018(3) 0.005(3)
C6 0.056(3) 0.044(3) 0.069(3) 0.004(2) 0.018(2) -0.001(2)
C7 0.096(4) 0.064(4) 0.080(4) -0.021(3) 0.032(3) -0.016(3)
C8 0.048(3) 0.047(3) 0.059(3) -0.006(2) 0.004(2) 0.001(2)
C9 0.057(3) 0.056(3) 0.076(4) 0.009(3) 0.027(3) 0.008(3)
C10 0.052(3) 0.062(3) 0.068(4) -0.008(3) 0.016(3) 0.010(3)
C11 0.052(3) 0.047(3) 0.068(3) -0.005(2) 0.010(2) 0.006(2)
C12 0.069(4) 0.059(4) 0.108(5) 0.004(3) 0.011(3) -0.008(3)
C13 0.094(5) 0.060(4) 0.126(6) 0.008(4) -0.018(4) 0.007(4)
C14 0.083(5) 0.053(4) 0.166(8) -0.017(4) -0.019(5) 0.033(4)
C15 0.0806(16) 0.0625(15) 0.112(2) -0.0139(12) 0.0506(16) -0.0222(14)
C16 0.0806(16) 0.0625(15) 0.112(2) -0.0139(12) 0.0506(16) -0.0222(14)
C17 0.0806(16) 0.0625(15) 0.112(2) -0.0139(12) 0.0506(16) -0.0222(14)
C18 0.0806(16) 0.0625(15) 0.112(2) -0.0139(12) 0.0506(16) -0.0222(14)
C19 0.0806(16) 0.0625(15) 0.112(2) -0.0139(12) 0.0506(16) -0.0222(14)
C20 0.0806(16) 0.0625(15) 0.112(2) -0.0139(12) 0.0506(16) -0.0222(14)
C21 0.154(7) 0.066(4) 0.103(6) 0.021(5) 0.053(5) 0.023(4)
C22 0.048(3) 0.047(3) 0.061(3) -0.006(2) 0.013(2) 0.001(2)
C23 0.055(3) 0.054(3) 0.077(4) -0.005(3) 0.028(3) 0.002(3)
C24 0.047(3) 0.052(3) 0.071(3) 0.003(2) 0.022(2) -0.008(3)
C25 0.042(2) 0.046(3) 0.051(3) 0.003(2) 0.007(2) -0.005(2)
C26 0.070(4) 0.052(4) 0.139(6) 0.005(3) 0.044(4) 0.011(3)
C27 0.079(4) 0.043(3) 0.136(6) -0.003(3) 0.025(4) 0.001(3)
C28 0.077(4) 0.046(4) 0.123(6) 0.008(3) 0.017(4) -0.011(3)

loop_
_atom_type_symbol
_atom_type_description
_atom_type_scat_dispersion_real
_atom_type_scat_dispersion_imag
_atom_type_scat_source
C C 0.0033 0.0016 'International Tables Vol C Tables 4.2.6.8 and 6.1.1.4'
H H 0.0000 0.0000 'International Tables Vol C Tables 4.2.6.8 and 6.1.1.4'
N N 0.0061 0.0033 'International Tables Vol C Tables 4.2.6.8 and 6.1.1.4'

loop_
_geom_angle_atom_site_label_1
_geom_angle_atom_site_label_2
_geom_angle_atom_site_label_3
_geom_angle_site_symmetry_1
_geom_angle_site_symmetry_3
_geom_angle
_geom_angle_publ_flag
C8 N1 C1 . . 125.3(4) no
C8 N1 H1 . . 117.3 no
C1 N1 H1 . . 117.3 no
C8 N2 N3 . . 119.3(4) no
C11 N3 N2 . . 119.5(4) no
C12 N4 N5 . . 112.0(5) no
C12 N4 C11 . . 129.1(5) no
N5 N4 C11 . . 118.9(5) no
C14 N5 N4 . . 103.1(6) no
C22 N6 C15 . . 123.9(4) no
C22 N6 H6A . . 118.1 no
C15 N6 H6A . . 118.1 no
C22 N7 N8 . . 119.8(4) no
C25 N8 N7 . . 119.7(4) no
C26 N9 N10 . . 111.4(4) no
C26 N9 C25 . . 127.8(4) no
N10 N9 C25 . . 120.7(4) no
C28 N10 N9 . . 103.7(5) no
C6 C1 C2 . . 120.9(5) no
C6 C1 N1 . . 119.5(4) no
C2 C1 N1 . . 119.6(4) no
C1 C2 C3 . . 115.5(5) no
C1 C2 C7 . . 121.9(5) no
C3 C2 C7 . . 122.6(5) no
C4 C3 C2 . . 122.8(5) no
C4 C3 H3 . . 118.6 no
C2 C3 H3 . . 118.6 no
C5 C4 C3 . . 120.5(6) no
C5 C4 H4 . . 119.7 no
C3 C4 H4 . . 119.7 no
C4 C5 C6 . . 118.3(6) no
C4 C5 H5 . . 120.8 no
C6 C5 H5 . . 120.8 no
C5 C6 C1 . . 122.0(5) no
C5 C6 H6 . . 119.0 no
C1 C6 H6 . . 119.0 no
C2 C7 H7A . . 109.5 no
C2 C7 H7B . . 109.5 no
H7A C7 H7B . . 109.5 no
C2 C7 H7C . . 109.5 no
H7A C7 H7C . . 109.5 no
H7B C7 H7C . . 109.5 no
N2 C8 N1 . . 116.6(4) no
N2 C8 C9 . . 121.5(5) no
N1 C8 C9 . . 121.8(5) no
C10 C9 C8 . . 118.7(5) no
C10 C9 H9 . . 120.7 no
C8 C9 H9 . . 120.7 no
C9 C10 C11 . . 117.3(5) no
C9 C10 H10 . . 121.4 no
C11 C10 H10 . . 121.4 no
N3 C11 C10 . . 123.6(5) no
N3 C11 N4 . . 115.2(5) no
C10 C11 N4 . . 121.1(5) no
N4 C12 C13 . . 107.4(6) no
N4 C12 H12 . . 126.3 no
C13 C12 H12 . . 126.3 no
C12 C13 C14 . . 104.4(6) no
C12 C13 H13 . . 127.8 no
C14 C13 H13 . . 127.8 no
N5 C14 C13 . . 113.3(6) no
N5 C14 H14 . . 123.4 no
C13 C14 H14 . . 123.4 no
C16 C15 C20 . . 120.0 no
C16 C15 N6 . . 120.9(3) no
C20 C15 N6 . . 119.0(3) no
C17 C16 C15 . . 120.0 no
C17 C16 C21 . . 119.0(4) no
C15 C16 C21 . . 121.0(4) no
C16 C17 C18 . . 120.0 no
C16 C17 H17 . . 120.0 no
C18 C17 H17 . . 120.0 no
C17 C18 C19 . . 120.0 no
C17 C18 H18 . . 120.0 no
C19 C18 H18 . . 120.0 no
C20 C19 C18 . . 120.0 no
C20 C19 H19 . . 120.0 no
C18 C19 H19 . . 120.0 no
C19 C20 C15 . . 120.0 no
C19 C20 H20 . . 120.0 no
C15 C20 H20 . . 120.0 no
C16 C21 H21A . . 109.5 no
C16 C21 H21B . . 109.5 no
H21A C21 H21B . . 109.5 no
C16 C21 H21C . . 109.5 no
H21A C21 H21C . . 109.5 no
H21B C21 H21C . . 109.5 no
N7 C22 N6 . . 115.8(4) no
N7 C22 C23 . . 120.9(4) no
N6 C22 C23 . . 123.2(5) no
C24 C23 C22 . . 118.9(5) no
C24 C23 H23 . . 120.5 no
C22 C23 H23 . . 120.5 no
C23 C24 C25 . . 116.7(5) no
C23 C24 H24 . . 121.7 no
C25 C24 H24 . . 121.7 no
N8 C25 C24 . . 123.8(4) no
N8 C25 N9 . . 115.6(4) no
C24 C25 N9 . . 120.6(4) no
N9 C26 C27 . . 107.6(6) no
N9 C26 H26 . . 126.2 no
C27 C26 H26 . . 126.2 no
C26 C27 C28 . . 104.1(6) no
C26 C27 H27 . . 127.9 no
C28 C27 H27 . . 127.9 no
N10 C28 C27 . . 113.2(6) no
N10 C28 H28 . . 123.4 no
C27 C28 H28 . . 123.4 no

loop_
_geom_bond_atom_site_label_1
_geom_bond_atom_site_label_2
_geom_bond_site_symmetry_2
_geom_bond_distance
_geom_bond_publ_flag
N1 C8 . 1.366(6) no
N1 C1 . 1.426(6) no
N1 H1 . 0.8600 no
N2 C8 . 1.321(6) no
N2 N3 . 1.364(6) no
N3 C11 . 1.306(6) no
N4 C12 . 1.338(7) no
N4 N5 . 1.366(6) no
N4 C11 . 1.406(6) no
N5 C14 . 1.321(9) no
N6 C22 . 1.356(6) no
N6 C15 . 1.407(5) no
N6 H6A . 0.8600 no
N7 C22 . 1.335(6) no
N7 N8 . 1.349(5) no
N8 C25 . 1.306(6) no
N9 C26 . 1.341(7) no
N9 N10 . 1.345(6) no
N9 C25 . 1.411(5) no
N10 C28 . 1.310(7) no
C1 C6 . 1.383(7) no
C1 C2 . 1.383(6) no
C2 C3 . 1.412(8) no
C2 C7 . 1.485(8) no
C3 C4 . 1.367(9) no
C3 H3 . 0.9300 no
C4 C5 . 1.356(8) no
C4 H4 . 0.9300 no
C5 C6 . 1.372(7) no
C5 H5 . 0.9300 no
C6 H6 . 0.9300 no
C7 H7A . 0.9600 no
C7 H7B . 0.9600 no
C7 H7C . 0.9600 no
C8 C9 . 1.406(7) no
C9 C10 . 1.342(7) no
C9 H9 . 0.9300 no
C10 C11 . 1.383(7) no
C10 H10 . 0.9300 no
C12 C13 . 1.362(8) no
C12 H12 . 0.9300 no
C13 C14 . 1.380(11) no
C13 H13 . 0.9300 no
C14 H14 . 0.9300 no
C15 C16 . 1.3900 no
C15 C20 . 1.3900 no
C16 C17 . 1.3900 no
C16 C21 . 1.495(8) no
C17 C18 . 1.3900 no
C17 H17 . 0.9300 no
C18 C19 . 1.3900 no
C18 H18 . 0.9300 no
C19 C20 . 1.3900 no
C19 H19 . 0.9300 no
C20 H20 . 0.9300 no
C21 H21A . 0.9600 no
C21 H21B . 0.9600 no
C21 H21C . 0.9600 no
C22 C23 . 1.404(7) no
C23 C24 . 1.358(7) no
C23 H23 . 0.9300 no
C24 C25 . 1.387(7) no
C24 H24 . 0.9300 no
C26 C27 . 1.347(8) no
C26 H26 . 0.9300 no
C27 C28 . 1.371(9) no
C27 H27 . 0.9300 no
C28 H28 . 0.9300 no

loop_
_geom_hbond_atom_site_label_D
_geom_hbond_atom_site_label_H
_geom_hbond_atom_site_label_A
_geom_hbond_site_symmetry_A
_geom_hbond_distance_DH
_geom_hbond_distance_HA
_geom_hbond_distance_DA
_geom_hbond_angle_DHA
_geom_hbond_publ_flag
N1 H1 N7 4_555 0.86 2.26 3.086(5) 162 yes
N6 H6A N2 4_454 0.86 2.26 3.065(6) 156 yes
C7 H7C N8 4_555 0.96 2.53 3.482(8) 175 yes
C21 H21C N3 4_454 0.96 2.59 3.519(10) 163 yes
C6 H6 Cg1 . 0.93 2.80 3.529(6) 136 yes

loop_
_geom_torsion_atom_site_label_1
_geom_torsion_atom_site_label_2
_geom_torsion_atom_site_label_3
_geom_torsion_atom_site_label_4
_geom_torsion_site_symmetry_1
_geom_torsion_site_symmetry_2
_geom_torsion_site_symmetry_3
_geom_torsion_site_symmetry_4
_geom_torsion
_geom_torsion_publ_flag
C8 N2 N3 C11 . . . . 0.8(8) no
C12 N4 N5 C14 . . . . -0.1(7) no
C11 N4 N5 C14 . . . . 178.6(5) no
C22 N7 N8 C25 . . . . 0.8(7) no
C26 N9 N10 C28 . . . . -1.0(7) no
C25 N9 N10 C28 . . . . -176.7(5) no
C8 N1 C1 C6 . . . . -39.5(7) no
C8 N1 C1 C2 . . . . 140.1(5) no
C6 C1 C2 C3 . . . . -0.3(7) no
N1 C1 C2 C3 . . . . -179.9(4) no
C6 C1 C2 C7 . . . . -179.6(5) no
N1 C1 C2 C7 . . . . 0.8(7) no
C1 C2 C3 C4 . . . . 1.2(8) no
C7 C2 C3 C4 . . . . -179.5(6) no
C2 C3 C4 C5 . . . . -1.2(9) no
C3 C4 C5 C6 . . . . 0.3(9) no
C4 C5 C6 C1 . . . . 0.6(8) no
C2 C1 C6 C5 . . . . -0.6(8) no
N1 C1 C6 C5 . . . . 179.0(5) no
N3 N2 C8 N1 . . . . 178.9(4) no
N3 N2 C8 C9 . . . . 1.8(8) no
C1 N1 C8 N2 . . . . 162.4(5) no
C1 N1 C8 C9 . . . . -20.5(8) no
N2 C8 C9 C10 . . . . -4.1(8) no
N1 C8 C9 C10 . . . . 179.0(5) no
C8 C9 C10 C11 . . . . 3.6(8) no
N2 N3 C11 C10 . . . . -1.2(8) no
N2 N3 C11 N4 . . . . 177.1(5) no
C9 C10 C11 N3 . . . . -1.2(8) no
C9 C10 C11 N4 . . . . -179.3(5) no
C12 N4 C11 N3 . . . . -6.2(9) no
N5 N4 C11 N3 . . . . 175.3(5) no
C12 N4 C11 C10 . . . . 172.1(6) no
N5 N4 C11 C10 . . . . -6.3(8) no
N5 N4 C12 C13 . . . . -0.2(8) no
C11 N4 C12 C13 . . . . -178.7(6) no
N4 C12 C13 C14 . . . . 0.4(8) no
N4 N5 C14 C13 . . . . 0.4(8) no
C12 C13 C14 N5 . . . . -0.5(9) no
C22 N6 C15 C16 . . . . 144.5(4) no
C22 N6 C15 C20 . . . . -34.3(6) no
C20 C15 C16 C17 . . . . 0.0 no
N6 C15 C16 C17 . . . . -178.8(4) no
C20 C15 C16 C21 . . . . -179.7(5) no
N6 C15 C16 C21 . . . . 1.5(5) no
C15 C16 C17 C18 . . . . 0.0 no
C21 C16 C17 C18 . . . . 179.7(5) no
C16 C17 C18 C19 . . . . 0.0 no
C17 C18 C19 C20 . . . . 0.0 no
C18 C19 C20 C15 . . . . 0.0 no
C16 C15 C20 C19 . . . . 0.0 no
N6 C15 C20 C19 . . . . 178.8(4) no
N8 N7 C22 N6 . . . . 179.7(4) no
N8 N7 C22 C23 . . . . 2.7(7) no
C15 N6 C22 N7 . . . . 157.2(4) no
C15 N6 C22 C23 . . . . -25.8(8) no
N7 C22 C23 C24 . . . . -3.9(8) no
N6 C22 C23 C24 . . . . 179.3(5) no
C22 C23 C24 C25 . . . . 1.6(8) no
N7 N8 C25 C24 . . . . -3.1(8) no
N7 N8 C25 N9 . . . . 176.5(4) no
C23 C24 C25 N8 . . . . 1.8(8) no
C23 C24 C25 N9 . . . . -177.7(5) no
C26 N9 C25 N8 . . . . -5.7(8) no
N10 N9 C25 N8 . . . . 169.3(5) no
C26 N9 C25 C24 . . . . 173.9(6) no
N10 N9 C25 C24 . . . . -11.1(7) no
N10 N9 C26 C27 . . . . 1.0(8) no
C25 N9 C26 C27 . . . . 176.3(5) no
N9 C26 C27 C28 . . . . -0.5(8) no
N9 N10 C28 C27 . . . . 0.6(7) no
C26 C27 C28 N10 . . . . -0.1(8) no
